data_7124007
loop_
_publ_author_name
'Keskar, Kunal'
'Zepeda-Velazquez, Carlos'
'Babu, Chanti'
'Jenkins, Hilary A.'
'McNulty, James'

_publ_section_title
;
 The synthesis of densely functionalised \a-acyloxy enaminals and
 enaminones via a novel homogeneous silver (I) catalysed rearrangement
;
_journal_name_full 'Chemical Communications'
_journal_paper_doi 10.1039/C9CC05614A
_journal_year 2019
_chemical_formula_moiety 'C20 H16 Br N O6, 0.841(C H Cl3), 0.318(O)'
_chemical_formula_sum 'C20.84 H16.84 Br Cl2.53 N O6.31'
_chemical_formula_weight 551.99
_space_group_crystal_system monoclinic
_space_group_IT_number 15
_space_group_name_Hall '-C 2yc'
_space_group_name_H-M_alt 'C 1 2/c 1'
_symmetry_space_group_name_Hall '-C 2yc'
_symmetry_space_group_name_H-M 'C 1 2/c 1'
_atom_sites_solution_hydrogens mixed
_audit_creation_method SHELXL-2014/7
_audit_update_record
;
2016-06-17 deposited with the CCDC.    2019-08-15 downloaded from the CCDC.
;
_cell_angle_alpha 90
_cell_angle_beta 93.0930(18)
_cell_angle_gamma 90
_cell_formula_units_Z 8
_cell_length_a 28.1961(9)
_cell_length_b 13.3772(4)
_cell_length_c 11.8239(4)
_cell_measurement_reflns_used 5106
_cell_measurement_temperature 173(2)
_cell_measurement_theta_max 68.09
_cell_measurement_theta_min 3.14
_cell_volume 4453.3(2)
_computing_cell_refinement 'Bruker SAINT'
_computing_data_collection 'Bruker APEX2'
_computing_data_reduction 'Bruker SAINT'
_computing_molecular_graphics 'Bruker SHELXTL'
_computing_publication_material 'Bruker SHELXTL'
_computing_structure_refinement 'SHELXL-2014/7 (Sheldrick, 2014)'
_computing_structure_solution 'SHELXS-97 (Sheldrick 2008)'
_diffrn_ambient_temperature 173(2)
_diffrn_measured_fraction_theta_full 0.985
_diffrn_measured_fraction_theta_max 0.983
_diffrn_measurement_device_type 'Bruker SMART 6K CCD'
_diffrn_measurement_method '\f and \w scans'
_diffrn_radiation_type CuK\a
_diffrn_radiation_wavelength 1.54178
_diffrn_reflns_av_R_equivalents 0.0966
_diffrn_reflns_av_unetI/netI 0.0778
_diffrn_reflns_Laue_measured_fraction_full 0.985
_diffrn_reflns_Laue_measured_fraction_max 0.983
_diffrn_reflns_limit_h_max 33
_diffrn_reflns_limit_h_min -32
_diffrn_reflns_limit_k_max 15
_diffrn_reflns_limit_k_min -16
_diffrn_reflns_limit_l_max 13
_diffrn_reflns_limit_l_min -14
_diffrn_reflns_number 19243
_diffrn_reflns_point_group_measured_fraction_full 0.985
_diffrn_reflns_point_group_measured_fraction_max 0.983
_diffrn_reflns_theta_full 67.679
_diffrn_reflns_theta_max 68.416
_diffrn_reflns_theta_min 3.139
_exptl_absorpt_coefficient_mu 5.673
_exptl_absorpt_correction_T_max 0.7531
_exptl_absorpt_correction_T_min 0.4700
_exptl_absorpt_correction_type multi-scan
_exptl_absorpt_process_details SADABS
_exptl_crystal_colour colourless
_exptl_crystal_density_diffrn 1.647
_exptl_crystal_description needle
_exptl_crystal_F_000 2220
_exptl_crystal_size_max 0.400
_exptl_crystal_size_mid 0.080
_exptl_crystal_size_min 0.020
_refine_diff_density_max 0.868
_refine_diff_density_min -0.417
_refine_diff_density_rms 0.121
_refine_ls_extinction_method none
_refine_ls_goodness_of_fit_ref 1.113
_refine_ls_hydrogen_treatment mixed
_refine_ls_matrix_type full
_refine_ls_number_parameters 329
_refine_ls_number_reflns 4026
_refine_ls_number_restraints 22
_refine_ls_restrained_S_all 1.110
_refine_ls_R_factor_all 0.0816
_refine_ls_R_factor_gt 0.0726
_refine_ls_shift/su_max 0.001
_refine_ls_shift/su_mean 0.000
_refine_ls_structure_factor_coef Fsqd
_refine_ls_weighting_details 'w=1/[\s^2^(Fo^2^)+(0.0998P)^2^+19.2897P] where P=(Fo^2^+2Fc^2^)/3'
_refine_ls_weighting_scheme calc
_refine_ls_wR_factor_gt 0.2010
_refine_ls_wR_factor_ref 0.2088
_reflns_Friedel_coverage 0.000
_reflns_number_gt 3417
_reflns_number_total 4026
_reflns_threshold_expression 'I > 2\s(I)'
_cod_data_source_file c9cc05614a2.cif
_cod_data_source_block KR494_0m_a
_cod_database_code 7124007
_shelx_shelxl_version_number 2014/7
_shelx_space_group_comment
; 
The symmetry employed for this shelxl refinement is uniquely defined 
by the following loop, which should always be used as a source of 
symmetry information in preference to the above space-group names. 
They are only intended as comments. 
;
_shelx_estimated_absorpt_t_min 0.210
_shelx_estimated_absorpt_t_max 0.895

loop_
_space_group_symop_operation_xyz
'x, y, z'
'-x, y, -z+1/2'
'x+1/2, y+1/2, z'
'-x+1/2, y+1/2, -z+1/2'
'-x, -y, -z'
'x, -y, z-1/2'
'-x+1/2, -y+1/2, -z'
'x+1/2, -y+1/2, z-1/2'

loop_
_atom_site_label
_atom_site_type_symbol
_atom_site_fract_x
_atom_site_fract_y
_atom_site_fract_z
_atom_site_U_iso_or_equiv
_atom_site_adp_type
_atom_site_occupancy
_atom_site_site_symmetry_order
_atom_site_calc_flag
_atom_site_refinement_flags_posn
_atom_site_refinement_flags_adp
_atom_site_refinement_flags_occupancy
_atom_site_disorder_assembly
_atom_site_disorder_group
C21 C 0.3258(2) -0.0437(4) 0.8341(5) 0.0301(14) Uani 0.924(13) 1 d D . P A 1
C22 C 0.3217(2) 0.0301(5) 0.7505(7) 0.0363(15) Uani 0.924(13) 1 d D . P A 1
H22A H 0.2930 0.0669 0.7400 0.044 Uiso 0.924(13) 1 calc R U P A 1
C23 C 0.3591(3) 0.0501(6) 0.6830(7) 0.0424(13) Uani 0.924(13) 1 d D . P A 1
H23A H 0.3563 0.1005 0.6264 0.051 Uiso 0.924(13) 1 calc R U P A 1
C24 C 0.4007(2) -0.0044(6) 0.6988(6) 0.0380(14) Uani 0.924(13) 1 d D . P A 1
C25 C 0.4057(3) -0.0764(6) 0.7813(7) 0.048(2) Uani 0.924(13) 1 d D . P A 1
H25A H 0.4348 -0.1120 0.7923 0.058 Uiso 0.924(13) 1 calc R U P A 1
C26 C 0.3684(2) -0.0965(5) 0.8478(6) 0.0423(18) Uani 0.924(13) 1 d D . P A 1
H26A H 0.3717 -0.1472 0.9039 0.051 Uiso 0.924(13) 1 calc R U P A 1
Br1 Br 0.45160(13) 0.02103(10) 0.6042(2) 0.0532(6) Uani 0.924(13) 1 d D . P A 1
C21A C 0.325(2) -0.070(6) 0.829(7) 0.0301(14) Uani 0.076(13) 1 d D . P A 2
C22A C 0.3163(19) 0.011(7) 0.756(8) 0.0363(15) Uani 0.076(13) 1 d D . P A 2
H22B H 0.2856 0.0405 0.7495 0.044 Uiso 0.076(13) 1 calc R U P A 2
C23A C 0.352(2) 0.048(6) 0.692(8) 0.0424(13) Uani 0.076(13) 1 d D . P A 2
H23B H 0.3479 0.1095 0.6520 0.051 Uiso 0.076(13) 1 calc R U P A 2
C24A C 0.394(2) -0.005(6) 0.689(6) 0.0380(14) Uani 0.076(13) 1 d D . P A 2
C25A C 0.404(2) -0.084(7) 0.760(8) 0.048(2) Uani 0.076(13) 1 d D . P A 2
H25B H 0.4340 -0.1149 0.7631 0.058 Uiso 0.076(13) 1 calc R U P A 2
C26A C 0.369(2) -0.119(6) 0.826(7) 0.0423(18) Uani 0.076(13) 1 d D . P A 2
H26B H 0.3741 -0.1775 0.8703 0.051 Uiso 0.076(13) 1 calc R U P A 2
Br1A Br 0.4377(11) 0.0283(13) 0.578(2) 0.0532(6) Uani 0.076(13) 1 d D . P A 2
O7 O 0.09857(14) -0.2032(3) 0.8653(3) 0.0480(10) Uani 1 1 d . . . . .
H7A H 0.112(3) -0.214(5) 0.803(7) 0.058 Uiso 1 1 d . U . . .
O14 O 0.12564(14) -0.2038(3) 1.4653(3) 0.0458(9) Uani 1 1 d . . . . .
O16 O 0.19509(14) -0.2955(3) 1.4659(3) 0.0427(9) Uani 1 1 d . . . . .
N17 N 0.22270(16) 0.0627(3) 1.0837(3) 0.0328(9) Uani 1 1 d D . . . .
H17A H 0.2469(13) 0.086(4) 1.053(4) 0.039 Uiso 1 1 d D U . . .
H17B H 0.2139(18) 0.078(4) 1.149(2) 0.039 Uiso 1 1 d D U . . .
O18 O 0.24586(13) -0.0201(2) 0.8773(3) 0.0322(8) Uani 1 1 d . . . . .
O20 O 0.28820(14) -0.1356(3) 0.9776(3) 0.0406(8) Uani 1 1 d . . . . .
O28 O 0.18066(13) -0.1545(3) 0.7788(3) 0.0363(8) Uani 1 1 d . . . . .
C1 C 0.17489(17) -0.1221(3) 0.8753(4) 0.0288(10) Uani 1 1 d . . . . .
C2 C 0.13422(18) -0.1623(4) 0.9411(4) 0.0342(11) Uani 1 1 d . . . . .
H2A H 0.1468 -0.2171 0.9917 0.041 Uiso 1 1 calc R U . . .
C3 C 0.11356(17) -0.0822(4) 1.0141(4) 0.0306(10) Uani 1 1 d . . . . .
H3A H 0.0880 -0.1113 1.0578 0.037 Uiso 1 1 calc R U . . .
H3B H 0.0996 -0.0286 0.9652 0.037 Uiso 1 1 calc R U . . .
C4 C 0.15192(18) -0.0380(3) 1.0957(4) 0.0294(10) Uani 1 1 d . . . . .
H4A H 0.1386 0.0235 1.1302 0.035 Uiso 1 1 calc R U . . .
C5 C 0.19486(18) -0.0077(3) 1.0333(4) 0.0281(10) Uani 1 1 d . . . . .
C6 C 0.20512(17) -0.0508(3) 0.9322(4) 0.0285(9) Uani 1 1 d . . . . .
C8 C 0.16566(17) -0.1110(3) 1.1918(4) 0.0289(10) Uani 1 1 d . . . . .
C9 C 0.13489(19) -0.1207(4) 1.2808(4) 0.0327(10) Uani 1 1 d . . . . .
H9 H 0.1060 -0.0842 1.2813 0.039 Uiso 1 1 calc R U . . .
C10 C 0.14839(18) -0.1852(4) 1.3671(4) 0.0338(11) Uani 1 1 d . . . . .
C11 C 0.18980(18) -0.2389(4) 1.3685(4) 0.0319(10) Uani 1 1 d . . . . .
C12 C 0.22069(18) -0.2308(4) 1.2826(4) 0.0342(11) Uani 1 1 d . . . . .
H12A H 0.2496 -0.2674 1.2837 0.041 Uiso 1 1 calc R U . . .
C13 C 0.20737(17) -0.1658(3) 1.1932(4) 0.0298(10) Uani 1 1 d . . . . .
H13A H 0.2276 -0.1592 1.1319 0.036 Uiso 1 1 calc R U . . .
C15 C 0.1509(2) -0.2853(4) 1.5184(4) 0.0391(12) Uani 1 1 d . . . . .
H15B H 0.1321 -0.3476 1.5091 0.047 Uiso 1 1 calc R U . . .
H15A H 0.1565 -0.2721 1.6004 0.047 Uiso 1 1 calc R U . . .
C19 C 0.28624(17) -0.0733(3) 0.9048(4) 0.0306(10) Uani 1 1 d . . . . .
C1S C -0.0071(3) -0.2156(6) 0.9301(6) 0.0467(16) Uani 0.841(5) 1 d . . P B 1
H1SA H 0.0252 -0.2252 0.9005 0.056 Uiso 0.841(5) 1 calc R U P B 1
Cl3S Cl -0.04660(6) -0.3031(1) 0.8631(1) 0.0509(5) Uani 0.841(5) 1 d . . P B 1
Cl1S Cl -0.02667(9) -0.0935(2) 0.8967(2) 0.077(1) Uani 0.841(5) 1 d . . P B 1
Cl2S Cl -0.0033(1) -0.2345(2) 1.0759(2) 0.0807(8) Uani 0.841(5) 1 d . . P B 1
O1S O 0.0245(12) -0.260(2) 1.071(2) 0.046(6) Uiso 0.159(5) 1 d . . P B 2
O2S O -0.0329(13) -0.205(2) 0.907(3) 0.060(8) Uiso 0.159(5) 1 d . . P B 2

loop_
_atom_site_aniso_label
_atom_site_aniso_U_11
_atom_site_aniso_U_22
_atom_site_aniso_U_33
_atom_site_aniso_U_23
_atom_site_aniso_U_13
_atom_site_aniso_U_12
C21 0.039(3) 0.026(3) 0.026(2) -0.002(3) 0.0065(19) -0.004(2)
C22 0.041(3) 0.034(4) 0.034(3) 0.006(2) 0.005(2) -0.001(3)
C23 0.041(4) 0.049(3) 0.038(3) 0.007(2) 0.010(2) -0.004(3)
C24 0.036(3) 0.041(3) 0.037(3) -0.005(2) 0.005(3) -0.007(2)
C25 0.039(3) 0.047(3) 0.059(5) 0.005(3) 0.015(3) 0.007(3)
C26 0.048(3) 0.037(3) 0.043(4) 0.009(3) 0.013(3) 0.008(3)
Br1 0.0474(11) 0.0669(5) 0.0473(8) 0.0031(4) 0.0208(8) -0.0060(5)
C21A 0.039(3) 0.026(3) 0.026(2) -0.002(3) 0.0065(19) -0.004(2)
C22A 0.041(3) 0.034(4) 0.034(3) 0.006(2) 0.005(2) -0.001(3)
C23A 0.041(4) 0.049(3) 0.038(3) 0.007(2) 0.010(2) -0.004(3)
C24A 0.036(3) 0.041(3) 0.037(3) -0.005(2) 0.005(3) -0.007(2)
C25A 0.039(3) 0.047(3) 0.059(5) 0.005(3) 0.015(3) 0.007(3)
C26A 0.048(3) 0.037(3) 0.043(4) 0.009(3) 0.013(3) 0.008(3)
Br1A 0.0474(11) 0.0669(5) 0.0473(8) 0.0031(4) 0.0208(8) -0.0060(5)
O7 0.042(2) 0.066(3) 0.036(2) -0.0212(18) 0.0065(16) -0.0153(18)
O14 0.052(2) 0.059(2) 0.0285(18) 0.0106(16) 0.0183(16) 0.0116(18)
O16 0.052(2) 0.049(2) 0.0280(17) 0.0126(15) 0.0085(15) 0.0091(17)
N17 0.041(2) 0.035(2) 0.0237(19) -0.0019(16) 0.0085(16) -0.0071(18)
O18 0.038(2) 0.0338(17) 0.0252(16) 0.0043(13) 0.0071(13) -0.0018(14)
O20 0.046(2) 0.0421(19) 0.0342(18) 0.0132(16) 0.0076(15) 0.0018(16)
O28 0.046(2) 0.0415(18) 0.0222(17) -0.0037(13) 0.0066(14) 0.0002(15)
C1 0.035(3) 0.029(2) 0.022(2) 0.0000(17) 0.0041(18) 0.0052(18)
C2 0.037(3) 0.040(3) 0.026(2) -0.0023(19) 0.0024(19) -0.007(2)
C3 0.034(3) 0.036(2) 0.022(2) -0.0020(17) 0.0063(17) -0.0020(19)
C4 0.040(3) 0.028(2) 0.020(2) -0.0013(17) 0.0046(18) 0.0018(19)
C5 0.040(3) 0.028(2) 0.017(2) 0.0036(16) 0.0017(18) 0.0024(18)
C6 0.031(3) 0.029(2) 0.026(2) 0.0000(17) 0.0072(17) -0.0015(18)
C8 0.039(3) 0.028(2) 0.020(2) -0.0029(17) 0.0049(18) -0.0012(19)
C9 0.041(3) 0.034(2) 0.024(2) -0.0008(18) 0.0041(19) 0.004(2)
C10 0.039(3) 0.037(2) 0.026(2) -0.0006(19) 0.0086(19) -0.003(2)
C11 0.040(3) 0.035(2) 0.022(2) 0.0018(18) 0.0044(18) -0.001(2)
C12 0.037(3) 0.038(2) 0.028(2) 0.0048(19) 0.0067(19) 0.006(2)
C13 0.038(3) 0.031(2) 0.021(2) 0.0002(17) 0.0075(18) -0.002(2)
C15 0.045(3) 0.043(3) 0.030(2) 0.006(2) 0.008(2) 0.001(2)
C19 0.035(3) 0.029(2) 0.027(2) -0.0022(19) 0.0019(18) -0.0039(19)
C1S 0.036(4) 0.060(4) 0.044(4) 0.002(3) 0.009(3) 0.004(3)
Cl3S 0.0489(10) 0.0555(10) 0.0485(10) -0.0070(7) 0.0038(7) 0.0050(7)
Cl1S 0.0834(17) 0.0528(11) 0.0966(18) 0.0027(11) 0.0136(13) 0.0037(10)
Cl2S 0.0699(17) 0.122(2) 0.0490(12) 0.0079(12) -0.0113(10) -0.0160(15)

loop_
_atom_type_symbol
_atom_type_description
_atom_type_scat_dispersion_real
_atom_type_scat_dispersion_imag
_atom_type_scat_source
C C 0.0181 0.0091 'International Tables Vol C Tables 4.2.6.8 and 6.1.1.4'
H H 0.0000 0.0000 'International Tables Vol C Tables 4.2.6.8 and 6.1.1.4'
N N 0.0311 0.0180 'International Tables Vol C Tables 4.2.6.8 and 6.1.1.4'
O O 0.0492 0.0322 'International Tables Vol C Tables 4.2.6.8 and 6.1.1.4'
Cl Cl 0.3639 0.7018 'International Tables Vol C Tables 4.2.6.8 and 6.1.1.4'
Br Br -0.6763 1.2805 'International Tables Vol C Tables 4.2.6.8 and 6.1.1.4'

loop_
_geom_angle_atom_site_label_1
_geom_angle_atom_site_label_2
_geom_angle_atom_site_label_3
_geom_angle
C26 C21 C22 118.6(5)
C26 C21 C19 117.9(5)
C22 C21 C19 123.4(5)
C23 C22 C21 120.5(5)
C23 C22 H22A 119.7
C21 C22 H22A 119.7
C22 C23 C24 119.1(5)
C22 C23 H23A 120.4
C24 C23 H23A 120.4
C25 C24 C23 121.4(5)
C25 C24 Br1 119.4(4)
C23 C24 Br1 119.2(4)
C26 C25 C24 119.4(5)
C26 C25 H25A 120.3
C24 C25 H25A 120.3
C25 C26 C21 121.0(5)
C25 C26 H26A 119.5
C21 C26 H26A 119.5
C26A C21A C22A 118.4(9)
C26A C21A C19 134(4)
C22A C21A C19 107(4)
C23A C22A C21A 120.3(10)
C23A C22A H22B 119.8
C21A C22A H22B 119.8
C22A C23A C24A 118.8(10)
C22A C23A H23B 120.6
C24A C23A H23B 120.6
C25A C24A C23A 121.1(8)
C25A C24A Br1A 119.5(8)
C23A C24A Br1A 119.3(8)
C26A C25A C24A 119.3(9)
C26A C25A H25B 120.4
C24A C25A H25B 120.4
C25A C26A C21A 121.0(9)
C25A C26A H26B 119.5
C21A C26A H26B 119.5
C2 O7 H7A 105(5)
C10 O14 C15 105.3(4)
C11 O16 C15 104.7(4)
C5 N17 H17A 122(4)
C5 N17 H17B 112(4)
H17A N17 H17B 126(4)
C19 O18 C6 115.3(4)
O28 C1 C6 124.4(4)
O28 C1 C2 119.2(4)
C6 C1 C2 116.4(4)
O7 C2 C3 110.6(4)
O7 C2 C1 110.0(4)
C3 C2 C1 111.5(4)
O7 C2 H2A 108.2
C3 C2 H2A 108.2
C1 C2 H2A 108.2
C2 C3 C4 110.7(4)
C2 C3 H3A 109.5
C4 C3 H3A 109.5
C2 C3 H3B 109.5
C4 C3 H3B 109.5
H3A C3 H3B 108.1
C5 C4 C3 110.8(4)
C5 C4 C8 110.9(4)
C3 C4 C8 111.3(4)
C5 C4 H4A 107.9
C3 C4 H4A 107.9
C8 C4 H4A 107.9
N17 C5 C6 122.3(5)
N17 C5 C4 115.9(4)
C6 C5 C4 121.8(4)
C5 C6 O18 119.6(4)
C5 C6 C1 122.9(4)
O18 C6 C1 117.3(4)
C13 C8 C9 120.0(4)
C13 C8 C4 121.8(4)
C9 C8 C4 118.2(4)
C10 C9 C8 117.2(5)
C10 C9 H9 121.4
C8 C9 H9 121.4
C11 C10 C9 122.7(4)
C11 C10 O14 109.3(4)
C9 C10 O14 128.0(5)
C10 C11 C12 121.5(4)
C10 C11 O16 110.5(4)
C12 C11 O16 127.9(5)
C11 C12 C13 116.7(5)
C11 C12 H12A 121.6
C13 C12 H12A 121.6
C8 C13 C12 122.0(4)
C8 C13 H13A 119.0
C12 C13 H13A 119.0
O14 C15 O16 107.9(4)
O14 C15 H15B 110.1
O16 C15 H15B 110.1
O14 C15 H15A 110.1
O16 C15 H15A 110.1
H15B C15 H15A 108.4
O20 C19 O18 122.6(4)
O20 C19 C21A 117(3)
O18 C19 C21A 119(3)
O20 C19 C21 125.7(5)
O18 C19 C21 111.7(4)
Cl2S C1S Cl1S 111.0(4)
Cl2S C1S Cl3S 110.5(4)
Cl1S C1S Cl3S 109.3(4)
Cl2S C1S H1SA 108.7
Cl1S C1S H1SA 108.7
Cl3S C1S H1SA 108.7

loop_
_geom_bond_atom_site_label_1
_geom_bond_atom_site_label_2
_geom_bond_distance
C21 C26 1.396(8)
C21 C22 1.397(8)
C21 C19 1.484(7)
C22 C23 1.383(8)
C22 H22A 0.9500
C23 C24 1.384(9)
C23 H23A 0.9500
C24 C25 1.373(8)
C24 Br1 1.898(6)
C25 C26 1.373(8)
C25 H25A 0.9500
C26 H26A 0.9500
C21A C26A 1.396(10)
C21A C22A 1.398(9)
C21A C19 1.45(3)
C22A C23A 1.384(10)
C22A H22B 0.9500
C23A C24A 1.384(10)
C23A H23B 0.9500
C24A C25A 1.373(10)
C24A Br1A 1.898(7)
C25A C26A 1.373(9)
C25A H25B 0.9500
C26A H26B 0.9500
O7 C2 1.420(6)
O7 H7A 0.87(8)
O14 C10 1.379(6)
O14 C15 1.428(6)
O16 C11 1.379(6)
O16 C15 1.429(7)
N17 C5 1.345(6)
N17 H17A 0.850(10)
N17 H17B 0.852(10)
O18 C19 1.367(6)
O18 C6 1.411(6)
O20 C19 1.198(6)
O28 C1 1.240(6)
C1 C6 1.424(7)
C1 C2 1.518(7)
C2 C3 1.512(7)
C2 H2A 1.0000
C3 C4 1.529(6)
C3 H3A 0.9900
C3 H3B 0.9900
C4 C5 1.507(7)
C4 C8 1.532(6)
C4 H4A 1.0000
C5 C6 1.372(6)
C8 C13 1.385(7)
C8 C9 1.406(7)
C9 C10 1.374(7)
C9 H9 0.9500
C10 C11 1.370(7)
C11 C12 1.378(7)
C12 C13 1.404(7)
C12 H12A 0.9500
C13 H13A 0.9500
C15 H15B 0.9900
C15 H15A 0.9900
C1S Cl2S 1.740(7)
C1S Cl1S 1.762(8)
C1S Cl3S 1.773(8)
C1S H1SA 1.0000

loop_
_geom_hbond_atom_site_label_D
_geom_hbond_atom_site_label_H
_geom_hbond_atom_site_label_A
_geom_hbond_distance_DH
_geom_hbond_distance_HA
_geom_hbond_distance_DA
_geom_hbond_angle_DHA
_geom_hbond_site_symmetry_A
C23 H23A O20 0.95 2.58 3.269(9) 129.8 6
C23A H23B O20 0.95 2.62 3.25(8) 124.6 6
O7 H7A O28 0.87(8) 2.11(7) 2.661(5) 120(6) .
N17 H17A O16 0.850(10) 2.30(3) 3.076(6) 152(5) 4_557
N17 H17B O28 0.852(10) 2.10(2) 2.921(5) 160(6) 6_556
C12 H12A O28 0.95 2.38 3.292(6) 160.8 7_547

loop_
_geom_torsion_atom_site_label_1
_geom_torsion_atom_site_label_2
_geom_torsion_atom_site_label_3
_geom_torsion_atom_site_label_4
_geom_torsion
C26 C21 C22 C23 0.0(8)
C19 C21 C22 C23 -176.2(6)
C21 C22 C23 C24 0.3(9)
C22 C23 C24 C25 -1.1(10)
C22 C23 C24 Br1 178.8(6)
C23 C24 C25 C26 1.6(11)
Br1 C24 C25 C26 -178.3(7)
C24 C25 C26 C21 -1.2(11)
C22 C21 C26 C25 0.4(10)
C19 C21 C26 C25 176.8(7)
C26A C21A C22A C23A -8(13)
C19 C21A C22A C23A 164(9)
C21A C22A C23A C24A 10(11)
C22A C23A C24A C25A -10(9)
C22A C23A C24A Br1A 166(9)
C23A C24A C25A C26A 8(12)
Br1A C24A C25A C26A -168(10)
C24A C25A C26A C21A -5(15)
C22A C21A C26A C25A 5(15)
C19 C21A C26A C25A -164(10)
O28 C1 C2 O7 -22.3(6)
C6 C1 C2 O7 159.8(4)
O28 C1 C2 C3 -145.4(4)
C6 C1 C2 C3 36.7(6)
O7 C2 C3 C4 -179.9(4)
C1 C2 C3 C4 -57.2(5)
C2 C3 C4 C5 50.2(5)
C2 C3 C4 C8 -73.6(5)
C3 C4 C5 N17 156.6(4)
C8 C4 C5 N17 -79.4(5)
C3 C4 C5 C6 -24.3(6)
C8 C4 C5 C6 99.7(5)
N17 C5 C6 O18 -0.8(7)
C4 C5 C6 O18 -179.8(4)
N17 C5 C6 C1 -177.0(4)
C4 C5 C6 C1 3.9(7)
C19 O18 C6 C5 90.9(5)
C19 O18 C6 C1 -92.6(5)
O28 C1 C6 C5 172.3(4)
C2 C1 C6 C5 -9.9(7)
O28 C1 C6 O18 -4.1(7)
C2 C1 C6 O18 173.7(4)
C5 C4 C8 C13 -20.4(6)
C3 C4 C8 C13 103.3(5)
C5 C4 C8 C9 158.8(4)
C3 C4 C8 C9 -77.5(5)
C13 C8 C9 C10 0.4(7)
C4 C8 C9 C10 -178.8(4)
C8 C9 C10 C11 -0.1(7)
C8 C9 C10 O14 176.7(5)
C15 O14 C10 C11 -10.0(5)
C15 O14 C10 C9 172.9(5)
C9 C10 C11 C12 0.3(8)
O14 C10 C11 C12 -177.1(4)
C9 C10 C11 O16 178.4(5)
O14 C10 C11 O16 1.1(6)
C15 O16 C11 C10 8.3(5)
C15 O16 C11 C12 -173.7(5)
C10 C11 C12 C13 -0.7(7)
O16 C11 C12 C13 -178.5(5)
C9 C8 C13 C12 -0.9(7)
C4 C8 C13 C12 178.3(4)
C11 C12 C13 C8 1.0(7)
C10 O14 C15 O16 15.1(5)
C11 O16 C15 O14 -14.3(5)
C6 O18 C19 O20 -6.4(6)
C6 O18 C19 C21A 160(4)
C6 O18 C19 C21 173.6(4)
C26A C21A C19 O20 -7(13)
C22A C21A C19 O20 -177(6)
C26A C21A C19 O18 -174(9)
C22A C21A C19 O18 15(8)
C26 C21 C19 O20 4.2(8)
C22 C21 C19 O20 -179.6(6)
C26 C21 C19 O18 -175.9(5)
C22 C21 C19 O18 0.4(7)
